data_2243301
loop_
_publ_author_name
'Stenfors, Brock A.'
'Staples, Richard J.'
'Biros, Shannon M.'
'Ngassa, Felix N.'

_publ_section_title
;
 Crystal structure of 1-[(4-methylbenzene)sulfonyl]pyrrolidine
;
_journal_coeditor_code WM5540
_journal_issue 3
_journal_name_full 'Acta Crystallographica Section E'
_journal_page_first 452
_journal_page_last 455
_journal_paper_doi 10.1107/S205698902000208X
_journal_volume 76
_journal_year 2020
_chemical_formula_iupac 'C11 H15 N O2 S'
_chemical_formula_moiety 'C11 H15 N O2 S'
_chemical_formula_sum 'C11 H15 N O2 S'
_chemical_formula_weight 225.30
_chemical_name_common
;
<i>N</i>,<i>N</i>-(Butane-1,4-diyl)-4-methylbenzenesulfonamide
;
_chemical_name_systematic
;
1-[(4-Methylbenzene)sulfonyl]pyrrolidine
;
_space_group_crystal_system triclinic
_space_group_IT_number 2
_space_group_name_Hall '-P 1'
_space_group_name_H-M_alt 'P -1'
_atom_sites_solution_hydrogens geom
_atom_sites_solution_primary dual
_audit_creation_method
;
Olex2 1.2905.3
(compiled May 18 2018 14:05:52 for OlexSys, GUI svn.r5506)
;
_cell_angle_alpha 77.8760(10)
_cell_angle_beta 86.1320(10)
_cell_angle_gamma 69.6820(10)
_cell_formula_units_Z 2
_cell_length_a 7.53470(10)
_cell_length_b 8.25810(10)
_cell_length_c 9.61570(10)
_cell_measurement_reflns_used 3988
_cell_measurement_temperature 173(2)
_cell_measurement_theta_max 68.168
_cell_measurement_theta_min 4.704
_cell_volume 548.560(12)
_computing_cell_refinement
;
SAINT (Bruker, 2013)
;
_computing_data_collection
;
APEX2 (Bruker, 2013)
;
_computing_data_reduction
;
SAINT (Bruker, 2013)
;
_computing_molecular_graphics
;
<i>OLEX2</i> (Dolomanov <i>et al.</i>,  2009; Bourhis <i>et al.</i>,
2015)
;
_computing_publication_material
;
CrystalMaker (Palmer, 2007)
;
_computing_structure_refinement
;
<i>OLEX2</i> (Dolomanov <i>et al.</i>,  2009; Bourhis <i>et al.</i>,
2015)
;
_computing_structure_solution
;
ShelXT (Sheldrick, 2015)
;
_diffrn_ambient_temperature 172.99
_diffrn_measured_fraction_theta_full 0.974
_diffrn_measured_fraction_theta_max 0.972
_diffrn_measurement_device_type 'Bruker APEXII CCD'
_diffrn_measurement_method '\f and \w scans'
_diffrn_radiation_type CuK\a
_diffrn_radiation_wavelength 1.54178
_diffrn_reflns_av_R_equivalents 0.0334
_diffrn_reflns_av_unetI/netI 0.0294
_diffrn_reflns_limit_h_max 9
_diffrn_reflns_limit_h_min -9
_diffrn_reflns_limit_k_max 9
_diffrn_reflns_limit_k_min -9
_diffrn_reflns_limit_l_max 11
_diffrn_reflns_limit_l_min -11
_diffrn_reflns_number 7120
_diffrn_reflns_theta_full 67.679
_diffrn_reflns_theta_max 68.287
_diffrn_reflns_theta_min 4.704
_diffrn_standards_number 0
_exptl_absorpt_coefficient_mu 2.461
_exptl_absorpt_correction_T_max 0.7531
_exptl_absorpt_correction_T_min 0.6305
_exptl_absorpt_correction_type multi-scan
_exptl_absorpt_process_details
;
(<i>SADABS</i>; Krause <i>et al.</i>,  2015)
;
_exptl_crystal_colour colourless
_exptl_crystal_density_diffrn 1.364
_exptl_crystal_description plate
_exptl_crystal_F_000 240
_exptl_crystal_size_max 0.222
_exptl_crystal_size_mid 0.158
_exptl_crystal_size_min 0.041
_refine_diff_density_max 0.534
_refine_diff_density_min -0.329
_refine_ls_extinction_method none
_refine_ls_goodness_of_fit_ref 1.088
_refine_ls_hydrogen_treatment constr
_refine_ls_matrix_type full
_refine_ls_number_parameters 137
_refine_ls_number_reflns 1944
_refine_ls_number_restraints 0
_refine_ls_restrained_S_all 1.088
_refine_ls_R_factor_all 0.0475
_refine_ls_R_factor_gt 0.0414
_refine_ls_shift/su_max 0.000
_refine_ls_shift/su_mean 0.000
_refine_ls_structure_factor_coef Fsqd
_refine_ls_weighting_details 'w=1/[\s^2^(Fo^2^)+(0.0698P)^2^+0.2666P] where P=(Fo^2^+2Fc^2^)/3'
_refine_ls_weighting_scheme calc
_refine_ls_wR_factor_gt 0.1148
_refine_ls_wR_factor_ref 0.1196
_reflns_number_gt 1715
_reflns_number_total 1944
_reflns_threshold_expression 'I > 2\s(I)'
_cod_data_source_file wm5540sup1.cif
_cod_data_source_block I
_cod_database_code 2243301
_shelx_space_group_comment
;
The symmetry employed for this shelxl refinement is uniquely defined
by the following loop, which should always be used as a source of
symmetry information in preference to the above space-group names.
They are only intended as comments.
;
_shelx_estimated_absorpt_t_min 0.611
_shelx_estimated_absorpt_t_max 0.906

loop_
_space_group_symop_operation_xyz
'x, y, z'
'-x, -y, -z'

loop_
_atom_site_type_symbol
_atom_site_label
_atom_site_fract_x
_atom_site_fract_y
_atom_site_fract_z
_atom_site_U_iso_or_equiv
_atom_site_adp_type
_atom_site_calc_flag
_atom_site_occupancy
_atom_site_disorder_assembly
_atom_site_disorder_group
S S1 0.56522(7) 0.19952(7) 0.20258(5) 0.0225(2) Uani d 1 . .
O O1 0.6545(2) 0.2957(2) 0.09657(16) 0.0302(4) Uani d 1 . .
O O2 0.6789(2) 0.0403(2) 0.29321(17) 0.0313(4) Uani d 1 . .
N N1 0.4193(3) 0.1465(2) 0.11936(19) 0.0239(4) Uani d 1 . .
C C1 0.3110(3) 0.0415(3) 0.2046(2) 0.0283(5) Uani d 1 . .
H H1A 0.263738 0.084458 0.293341 0.034 Uiso calc 1 . .
H H1B 0.389620 -0.084784 0.228939 0.034 Uiso calc 1 . .
C C2 0.1485(3) 0.0702(3) 0.1065(3) 0.0353(6) Uani d 1 . .
H H2A 0.184331 -0.016766 0.043620 0.042 Uiso calc 1 . .
H H2B 0.035011 0.061924 0.161429 0.042 Uiso calc 1 . .
C C3 0.1137(4) 0.2554(4) 0.0214(4) 0.0511(8) Uani d 1 . .
H H3A 0.051601 0.272209 -0.070616 0.061 Uiso calc 1 . .
H H3B 0.032278 0.344031 0.074899 0.061 Uiso calc 1 . .
C C4 0.3053(4) 0.2719(3) -0.0018(3) 0.0357(6) Uani d 1 . .
H H4A 0.359019 0.240275 -0.093216 0.043 Uiso calc 1 . .
H H4B 0.299424 0.393584 -0.001822 0.043 Uiso calc 1 . .
C C5 0.4298(3) 0.3438(3) 0.3132(2) 0.0225(5) Uani d 1 . .
C C6 0.3318(3) 0.5190(3) 0.2538(2) 0.0287(5) Uani d 1 . .
H H6 0.342164 0.563001 0.155156 0.034 Uiso calc 1 . .
C C7 0.2192(3) 0.6284(3) 0.3400(3) 0.0331(6) Uani d 1 . .
H H7 0.149316 0.747265 0.299159 0.040 Uiso calc 1 . .
C C8 0.2063(3) 0.5674(4) 0.4859(3) 0.0334(6) Uani d 1 . .
C C9 0.3052(4) 0.3933(4) 0.5423(3) 0.0359(6) Uani d 1 . .
H H9 0.296907 0.349698 0.641258 0.043 Uiso calc 1 . .
C C10 0.4167(3) 0.2805(3) 0.4575(2) 0.0296(5) Uani d 1 . .
H H10 0.483503 0.160696 0.497955 0.035 Uiso calc 1 . .
C C11 0.0852(4) 0.6900(4) 0.5788(3) 0.0516(8) Uani d 1 . .
H H11A 0.096515 0.806829 0.547317 0.077 Uiso calc 1 . .
H H11B 0.127699 0.643344 0.677852 0.077 Uiso calc 1 . .
H H11C -0.047268 0.699432 0.571301 0.077 Uiso calc 1 . .

loop_
_atom_site_aniso_label
_atom_site_aniso_U_11
_atom_site_aniso_U_22
_atom_site_aniso_U_33
_atom_site_aniso_U_12
_atom_site_aniso_U_13
_atom_site_aniso_U_23
S1 0.0196(3) 0.0255(3) 0.0225(3) -0.0078(2) -0.00028(19) -0.0042(2)
O1 0.0262(8) 0.0370(10) 0.0289(9) -0.0143(7) 0.0064(6) -0.0056(7)
O2 0.0243(8) 0.0313(9) 0.0345(9) -0.0062(7) -0.0048(7) -0.0023(7)
N1 0.0240(9) 0.0269(10) 0.0223(9) -0.0101(8) -0.0003(7) -0.0057(7)
C1 0.0278(11) 0.0262(12) 0.0327(12) -0.0117(9) -0.0001(9) -0.0051(9)
C2 0.0280(12) 0.0392(15) 0.0423(15) -0.0142(10) -0.0049(10) -0.0095(11)
C3 0.0361(15) 0.0509(18) 0.0596(19) -0.0150(13) -0.0176(13) 0.0090(14)
C4 0.0395(14) 0.0379(14) 0.0281(13) -0.0140(11) -0.0081(10) 0.0005(10)
C5 0.0217(10) 0.0269(12) 0.0224(11) -0.0113(9) -0.0004(8) -0.0069(8)
C6 0.0318(12) 0.0295(13) 0.0267(12) -0.0141(10) 0.0011(9) -0.0039(9)
C7 0.0316(12) 0.0262(13) 0.0443(15) -0.0114(10) 0.0041(10) -0.0118(10)
C8 0.0288(12) 0.0453(15) 0.0383(14) -0.0212(11) 0.0072(10) -0.0215(11)
C9 0.0370(13) 0.0553(17) 0.0224(12) -0.0224(12) 0.0024(10) -0.0119(11)
C10 0.0302(12) 0.0361(14) 0.0225(11) -0.0122(10) -0.0032(9) -0.0035(9)
C11 0.0418(15) 0.070(2) 0.0624(19) -0.0267(15) 0.0161(14) -0.0471(17)

loop_
_atom_type_symbol
_atom_type_description
_atom_type_scat_dispersion_real
_atom_type_scat_dispersion_imag
_atom_type_scat_source
C C 0.0181 0.0091 'International Tables Vol C Tables 4.2.6.8 and 6.1.1.4'
H H 0.0000 0.0000 'International Tables Vol C Tables 4.2.6.8 and 6.1.1.4'
N N 0.0311 0.0180 'International Tables Vol C Tables 4.2.6.8 and 6.1.1.4'
O O 0.0492 0.0322 'International Tables Vol C Tables 4.2.6.8 and 6.1.1.4'
S S 0.3331 0.5567 'International Tables Vol C Tables 4.2.6.8 and 6.1.1.4'

loop_
_geom_angle_atom_site_label_1
_geom_angle_atom_site_label_2
_geom_angle_atom_site_label_3
_geom_angle_site_symmetry_1
_geom_angle_site_symmetry_3
_geom_angle
_geom_angle_publ_flag
O1 S1 N1 . . 106.88(9) ?
O1 S1 C5 . . 108.04(10) ?
O2 S1 O1 . . 119.67(10) ?
O2 S1 N1 . . 106.48(10) ?
O2 S1 C5 . . 107.59(10) ?
N1 S1 C5 . . 107.66(9) ?
C1 N1 S1 . . 118.02(14) ?
C4 N1 S1 . . 120.69(16) ?
C4 N1 C1 . . 110.89(17) ?
N1 C1 H1A . . 111.1 ?
N1 C1 H1B . . 111.1 ?
N1 C1 C2 . . 103.35(18) ?
H1A C1 H1B . . 109.1 ?
C2 C1 H1A . . 111.1 ?
C2 C1 H1B . . 111.1 ?
C1 C2 H2A . . 111.1 ?
C1 C2 H2B . . 111.1 ?
H2A C2 H2B . . 109.1 ?
C3 C2 C1 . . 103.2(2) ?
C3 C2 H2A . . 111.1 ?
C3 C2 H2B . . 111.1 ?
C2 C3 H3A . . 110.7 ?
C2 C3 H3B . . 110.7 ?
H3A C3 H3B . . 108.8 ?
C4 C3 C2 . . 105.2(2) ?
C4 C3 H3A . . 110.7 ?
C4 C3 H3B . . 110.7 ?
N1 C4 C3 . . 104.3(2) ?
N1 C4 H4A . . 110.9 ?
N1 C4 H4B . . 110.9 ?
C3 C4 H4A . . 110.9 ?
C3 C4 H4B . . 110.9 ?
H4A C4 H4B . . 108.9 ?
C6 C5 S1 . . 119.68(17) ?
C10 C5 S1 . . 120.00(18) ?
C10 C5 C6 . . 120.3(2) ?
C5 C6 H6 . . 120.4 ?
C7 C6 C5 . . 119.2(2) ?
C7 C6 H6 . . 120.4 ?
C6 C7 H7 . . 119.4 ?
C6 C7 C8 . . 121.3(2) ?
C8 C7 H7 . . 119.4 ?
C7 C8 C11 . . 120.4(3) ?
C9 C8 C7 . . 118.4(2) ?
C9 C8 C11 . . 121.2(3) ?
C8 C9 H9 . . 119.3 ?
C8 C9 C10 . . 121.3(2) ?
C10 C9 H9 . . 119.3 ?
C5 C10 C9 . . 119.5(2) ?
C5 C10 H10 . . 120.2 ?
C9 C10 H10 . . 120.2 ?
C8 C11 H11A . . 109.5 ?
C8 C11 H11B . . 109.5 ?
C8 C11 H11C . . 109.5 ?
H11A C11 H11B . . 109.5 ?
H11A C11 H11C . . 109.5 ?
H11B C11 H11C . . 109.5 ?

loop_
_geom_bond_atom_site_label_1
_geom_bond_atom_site_label_2
_geom_bond_site_symmetry_2
_geom_bond_distance
_geom_bond_publ_flag
S1 O1 . 1.4357(16) ?
S1 O2 . 1.4349(16) ?
S1 N1 . 1.6248(18) ?
S1 C5 . 1.770(2) ?
N1 C1 . 1.481(3) ?
N1 C4 . 1.476(3) ?
C1 H1A . 0.9900 ?
C1 H1B . 0.9900 ?
C1 C2 . 1.518(3) ?
C2 H2A . 0.9900 ?
C2 H2B . 0.9900 ?
C2 C3 . 1.517(4) ?
C3 H3A . 0.9900 ?
C3 H3B . 0.9900 ?
C3 C4 . 1.495(4) ?
C4 H4A . 0.9900 ?
C4 H4B . 0.9900 ?
C5 C6 . 1.390(3) ?
C5 C10 . 1.386(3) ?
C6 H6 . 0.9500 ?
C6 C7 . 1.382(3) ?
C7 H7 . 0.9500 ?
C7 C8 . 1.397(4) ?
C8 C9 . 1.379(4) ?
C8 C11 . 1.511(3) ?
C9 H9 . 0.9500 ?
C9 C10 . 1.386(3) ?
C10 H10 . 0.9500 ?
C11 H11A . 0.9800 ?
C11 H11B . 0.9800 ?
C11 H11C . 0.9800 ?

loop_
_geom_hbond_atom_site_label_D
_geom_hbond_atom_site_label_H
_geom_hbond_atom_site_label_A
_geom_hbond_site_symmetry_A
_geom_hbond_distance_DH
_geom_hbond_distance_HA
_geom_hbond_distance_DA
_geom_hbond_angle_DHA
_geom_hbond_publ_flag
C6 H6 O1 2_665 0.95 2.46 3.406(3) 174.4 yes
C10 H10 O2 . 0.95 2.54 2.917(3) 103.9 yes
C11 H11C Cg2 2_566 0.98 2.73 3.614(3) 150 yes

loop_
_geom_torsion_atom_site_label_1
_geom_torsion_atom_site_label_2
_geom_torsion_atom_site_label_3
_geom_torsion_atom_site_label_4
_geom_torsion_site_symmetry_1
_geom_torsion_site_symmetry_2
_geom_torsion_site_symmetry_3
_geom_torsion_site_symmetry_4
_geom_torsion
_geom_torsion_publ_flag
S1 N1 C1 C2 . . . . 161.32(16) ?
S1 N1 C4 C3 . . . . -137.8(2) ?
S1 C5 C6 C7 . . . . 176.88(17) ?
S1 C5 C10 C9 . . . . -177.89(17) ?
O1 S1 N1 C1 . . . . 178.52(15) ?
O1 S1 N1 C4 . . . . -39.71(19) ?
O1 S1 C5 C6 . . . . 38.27(19) ?
O1 S1 C5 C10 . . . . -143.93(18) ?
O2 S1 N1 C1 . . . . 49.53(18) ?
O2 S1 N1 C4 . . . . -168.70(17) ?
O2 S1 C5 C6 . . . . 168.76(16) ?
O2 S1 C5 C10 . . . . -13.4(2) ?
N1 S1 C5 C6 . . . . -76.84(19) ?
N1 S1 C5 C10 . . . . 100.97(19) ?
N1 C1 C2 C3 . . . . -31.6(3) ?
C1 N1 C4 C3 . . . . 6.5(3) ?
C1 C2 C3 C4 . . . . 36.6(3) ?
C2 C3 C4 N1 . . . . -26.6(3) ?
C4 N1 C1 C2 . . . . 16.0(2) ?
C5 S1 N1 C1 . . . . -65.62(18) ?
C5 S1 N1 C4 . . . . 76.16(19) ?
C5 C6 C7 C8 . . . . 1.8(3) ?
C6 C5 C10 C9 . . . . -0.1(3) ?
C6 C7 C8 C9 . . . . -1.6(3) ?
C6 C7 C8 C11 . . . . 178.9(2) ?
C7 C8 C9 C10 . . . . 0.5(3) ?
C8 C9 C10 C5 . . . . 0.3(3) ?
C10 C5 C6 C7 . . . . -0.9(3) ?
C11 C8 C9 C10 . . . . -179.9(2) ?

_cod_database_fobs_code 2243301
